data_7115769
loop_
_publ_author_name
'Cooper W. Johnston'
'Travis R. Schwantje'
'Michael J. Ferguson'
'Robert McDonald'
'Robin G. Hicks'

_publ_section_title
;
 Metal coordination, and metal-ligand redox non-innocence, modulates
 allosteric C-N bond homolysis in an N-benzyl tetrazine
;
_journal_name_full Chem.Commun.
_journal_page_first 12542
_journal_paper_doi 10.1039/C4cc06235C
_journal_volume 50
_journal_year 2014
_chemical_formula_moiety 'C20 H25 N5 O'
_chemical_formula_sum 'C20 H25 N5 O'
_chemical_formula_weight 351.45
_chemical_name_systematic
; 
 ? 
;
_space_group_IT_number 14
_symmetry_cell_setting monoclinic
_symmetry_space_group_name_Hall '-P 2ybc'
_symmetry_space_group_name_H-M 'P 1 21/c 1'
_atom_sites_solution_hydrogens geom
_atom_sites_solution_primary direct
_atom_sites_solution_secondary difmap
_audit_creation_method SHELXL-97
_cell_angle_alpha 90.00
_cell_angle_beta 90.1493(9)
_cell_angle_gamma 90.00
_cell_formula_units_Z 4
_cell_length_a 10.0802(8)
_cell_length_b 9.8139(8)
_cell_length_c 19.8569(15)
_cell_measurement_reflns_used 9893
_cell_measurement_temperature 173(2)
_cell_measurement_theta_max 27.36
_cell_measurement_theta_min 2.31
_cell_volume 1964.4(3)
_computing_cell_refinement 'Bruker SAINT'
_computing_data_collection 'Bruker APEX2'
_computing_data_reduction 'Bruker SAINT'
_computing_molecular_graphics 'Bruker SHELXTL'
_computing_publication_material 'Bruker SHELXTL'
_computing_structure_refinement 'SHELXL-97 (Sheldrick, 2008)'
_computing_structure_solution 'SHELXD (Schneider & Sheldrick, 2002)'
_diffrn_ambient_temperature 173(2)
_diffrn_measured_fraction_theta_full 0.999
_diffrn_measured_fraction_theta_max 0.999
_diffrn_measurement_device_type 'Bruker APEX-II CCD'
_diffrn_measurement_method '\w scans'
_diffrn_radiation_monochromator graphite
_diffrn_radiation_source 'fine-focus sealed tube'
_diffrn_radiation_type MoK\a
_diffrn_radiation_wavelength 0.71073
_diffrn_reflns_av_R_equivalents 0.0184
_diffrn_reflns_av_sigmaI/netI 0.0147
_diffrn_reflns_limit_h_max 13
_diffrn_reflns_limit_h_min -13
_diffrn_reflns_limit_k_max 12
_diffrn_reflns_limit_k_min -12
_diffrn_reflns_limit_l_max 25
_diffrn_reflns_limit_l_min -25
_diffrn_reflns_number 17156
_diffrn_reflns_theta_full 27.52
_diffrn_reflns_theta_max 27.52
_diffrn_reflns_theta_min 2.02
_exptl_absorpt_coefficient_mu 0.077
_exptl_absorpt_correction_T_max 0.9802
_exptl_absorpt_correction_T_min 0.9767
_exptl_absorpt_correction_type integration
_exptl_absorpt_process_details 'SADABS (Sheldrick, 2008)'
_exptl_crystal_colour colourless
_exptl_crystal_density_diffrn 1.188
_exptl_crystal_density_method 'not measured'
_exptl_crystal_description prism
_exptl_crystal_F_000 752
_exptl_crystal_size_max 0.31
_exptl_crystal_size_mid 0.30
_exptl_crystal_size_min 0.26
_refine_diff_density_max 0.273
_refine_diff_density_min -0.258
_refine_diff_density_rms 0.033
_refine_ls_extinction_method none
_refine_ls_goodness_of_fit_ref 1.048
_refine_ls_hydrogen_treatment constr
_refine_ls_matrix_type full
_refine_ls_number_parameters 236
_refine_ls_number_reflns 4513
_refine_ls_number_restraints 0
_refine_ls_restrained_S_all 1.048
_refine_ls_R_factor_all 0.0516
_refine_ls_R_factor_gt 0.0410
_refine_ls_shift/su_max 0.000
_refine_ls_shift/su_mean 0.000
_refine_ls_structure_factor_coef Fsqd
_refine_ls_weighting_details 'calc w=1/[\s^2^(Fo^2^)+(0.0479P)^2^+0.5432P] where P=(Fo^2^+2Fc^2^)/3'
_refine_ls_weighting_scheme calc
_refine_ls_wR_factor_gt 0.1041
_refine_ls_wR_factor_ref 0.1125
_reflns_number_gt 3693
_reflns_number_total 4513
_reflns_threshold_expression I>2\s(I)
_cod_data_source_file c4cc06235c2.cif
_cod_data_source_block vic1011
_cod_original_sg_symbol_H-M 'P 21/c'
_cod_database_code 7115769

loop_
_symmetry_equiv_pos_as_xyz
'x, y, z'
'-x, y+1/2, -z+1/2'
'-x, -y, -z'
'x, -y-1/2, z-1/2'

loop_
_atom_site_label
_atom_site_type_symbol
_atom_site_fract_x
_atom_site_fract_y
_atom_site_fract_z
_atom_site_U_iso_or_equiv
_atom_site_adp_type
_atom_site_occupancy
_atom_site_symmetry_multiplicity
_atom_site_calc_flag
_atom_site_refinement_flags
O O 0.10425(10) 0.19061(9) 0.26162(4) 0.0440(2) Uani 1 1 d .
N1 N 0.23688(10) 0.34356(10) 0.11465(5) 0.0302(2) Uani 1 1 d .
N2 N 0.20852(10) 0.32332(10) 0.18389(5) 0.0315(2) Uani 1 1 d .
N3 N 0.12303(10) 0.11234(10) 0.15405(5) 0.0327(2) Uani 1 1 d .
N4 N 0.20724(10) 0.10650(10) 0.09871(5) 0.0319(2) Uani 1 1 d .
N5 N 0.40599(11) 0.33815(12) 0.00554(5) 0.0398(3) Uani 1 1 d .
C1 C 0.14180(12) 0.20754(12) 0.20386(6) 0.0316(2) Uani 1 1 d .
C2 C 0.25703(11) 0.22033(11) 0.07996(5) 0.0290(2) Uani 1 1 d .
C3 C 0.30672(13) 0.38181(15) 0.23089(6) 0.0411(3) Uani 1 1 d .
H3 H 0.2817 0.3522 0.2773 0.049 Uiso 1 1 calc R
C4 C 0.3003(2) 0.53582(17) 0.22914(8) 0.0683(5) Uani 1 1 d .
H4A H 0.2095 0.5656 0.2386 0.082 Uiso 1 1 calc R
H4B H 0.3269 0.5682 0.1845 0.082 Uiso 1 1 calc R
H4C H 0.3606 0.5733 0.2632 0.082 Uiso 1 1 calc R
C5 C 0.44321(17) 0.3264(3) 0.21671(9) 0.0870(7) Uani 1 1 d .
H5A H 0.4409 0.2266 0.2183 0.104 Uiso 1 1 calc R
H5B H 0.5056 0.3603 0.2507 0.104 Uiso 1 1 calc R
H5C H 0.4719 0.3561 0.1719 0.104 Uiso 1 1 calc R
C6 C 0.05753(12) -0.01834(12) 0.16968(6) 0.0349(3) Uani 1 1 d .
H6 H 0.0076 -0.0063 0.2127 0.042 Uiso 1 1 calc R
C7 C -0.04230(14) -0.05170(15) 0.11507(7) 0.0463(3) Uani 1 1 d .
H7A H -0.1067 0.0227 0.1113 0.056 Uiso 1 1 calc R
H7B H -0.0886 -0.1364 0.1265 0.056 Uiso 1 1 calc R
H7C H 0.0038 -0.0630 0.0720 0.056 Uiso 1 1 calc R
C8 C 0.15847(15) -0.13086(14) 0.18060(8) 0.0511(4) Uani 1 1 d .
H8A H 0.2185 -0.1053 0.2174 0.061 Uiso 1 1 calc R
H8B H 0.2097 -0.1443 0.1393 0.061 Uiso 1 1 calc R
H8C H 0.1124 -0.2156 0.1922 0.061 Uiso 1 1 calc R
C9 C 0.14628(12) 0.44181(12) 0.08086(6) 0.0343(3) Uani 1 1 d .
H9A H 0.1785 0.4577 0.0345 0.041 Uiso 1 1 calc R
H9B H 0.1507 0.5298 0.1051 0.041 Uiso 1 1 calc R
C10 C 0.00384(12) 0.39696(12) 0.07740(6) 0.0331(3) Uani 1 1 d .
C11 C -0.03876(13) 0.30650(12) 0.02804(6) 0.0368(3) Uani 1 1 d .
H11 H 0.0227 0.2742 -0.0045 0.044 Uiso 1 1 calc R
C12 C -0.16889(14) 0.26273(16) 0.02544(7) 0.0497(4) Uani 1 1 d .
H12 H -0.1963 0.2004 -0.0085 0.060 Uiso 1 1 calc R
C13 C -0.25858(16) 0.3095(2) 0.07205(9) 0.0689(5) Uani 1 1 d .
H13 H -0.3480 0.2791 0.0707 0.083 Uiso 1 1 calc R
C14 C -0.21852(17) 0.4004(3) 0.12060(9) 0.0803(7) Uani 1 1 d .
H14 H -0.2808 0.4332 0.1526 0.096 Uiso 1 1 calc R
C15 C -0.08793(15) 0.44462(19) 0.12340(7) 0.0566(4) Uani 1 1 d .
H15 H -0.0614 0.5079 0.1570 0.068 Uiso 1 1 calc R
C16 C 0.34139(11) 0.22217(12) 0.01854(5) 0.0307(2) Uani 1 1 d .
C17 C 0.34982(15) 0.10813(14) -0.02235(7) 0.0448(3) Uani 1 1 d .
H17 H 0.3016 0.0278 -0.0118 0.054 Uiso 1 1 calc R
C18 C 0.42961(16) 0.11332(17) -0.07878(7) 0.0542(4) Uani 1 1 d .
H18 H 0.4380 0.0363 -0.1074 0.065 Uiso 1 1 calc R
C19 C 0.49683(14) 0.23230(17) -0.09271(7) 0.0477(3) Uani 1 1 d .
H19 H 0.5524 0.2389 -0.1311 0.057 Uiso 1 1 calc R
C20 C 0.48191(14) 0.34125(16) -0.04991(7) 0.0460(3) Uani 1 1 d .
H20 H 0.5278 0.4232 -0.0601 0.055 Uiso 1 1 calc R

loop_
_atom_site_aniso_label
_atom_site_aniso_U_11
_atom_site_aniso_U_22
_atom_site_aniso_U_33
_atom_site_aniso_U_23
_atom_site_aniso_U_13
_atom_site_aniso_U_12
O 0.0592(6) 0.0399(5) 0.0331(5) 0.0026(4) 0.0156(4) -0.0020(4)
N1 0.0358(5) 0.0291(5) 0.0257(5) 0.0049(4) 0.0014(4) 0.0001(4)
N2 0.0386(5) 0.0300(5) 0.0260(5) 0.0031(4) 0.0021(4) -0.0012(4)
N3 0.0361(5) 0.0295(5) 0.0326(5) 0.0024(4) 0.0116(4) -0.0024(4)
N4 0.0341(5) 0.0321(5) 0.0295(5) 0.0026(4) 0.0089(4) -0.0001(4)
N5 0.0398(6) 0.0448(6) 0.0350(5) 0.0025(5) 0.0066(4) -0.0121(5)
C1 0.0334(6) 0.0300(6) 0.0314(6) 0.0040(4) 0.0062(4) 0.0053(5)
C2 0.0286(5) 0.0309(6) 0.0274(5) 0.0037(4) 0.0014(4) 0.0000(4)
C3 0.0410(7) 0.0524(8) 0.0299(6) 0.0035(5) -0.0025(5) -0.0070(6)
C4 0.0944(14) 0.0534(10) 0.0571(10) 0.0041(7) -0.0168(9) -0.0355(9)
C5 0.0426(9) 0.161(2) 0.0569(10) -0.0033(12) -0.0112(8) 0.0192(11)
C6 0.0376(6) 0.0297(6) 0.0375(6) 0.0061(5) 0.0111(5) -0.0022(5)
C7 0.0485(8) 0.0410(7) 0.0493(8) 0.0041(6) 0.0042(6) -0.0106(6)
C8 0.0501(8) 0.0398(7) 0.0635(9) 0.0195(7) 0.0122(7) 0.0048(6)
C9 0.0436(7) 0.0259(5) 0.0334(6) 0.0058(4) -0.0024(5) 0.0008(5)
C10 0.0381(6) 0.0323(6) 0.0289(6) 0.0058(4) -0.0006(5) 0.0070(5)
C11 0.0413(7) 0.0337(6) 0.0354(6) 0.0043(5) -0.0016(5) 0.0034(5)
C12 0.0483(8) 0.0516(8) 0.0490(8) 0.0138(6) -0.0136(6) -0.0067(6)
C13 0.0364(7) 0.1154(16) 0.0550(9) 0.0265(10) -0.0050(7) -0.0060(9)
C14 0.0424(9) 0.149(2) 0.0499(9) -0.0012(11) 0.0095(7) 0.0236(11)
C15 0.0499(8) 0.0821(12) 0.0379(7) -0.0112(7) -0.0015(6) 0.0203(8)
C16 0.0283(5) 0.0368(6) 0.0269(5) 0.0056(4) 0.0003(4) -0.0016(4)
C17 0.0561(8) 0.0405(7) 0.0378(7) 0.0002(5) 0.0138(6) -0.0082(6)
C18 0.0698(10) 0.0530(9) 0.0398(7) -0.0056(6) 0.0185(7) -0.0050(7)
C19 0.0441(7) 0.0658(9) 0.0332(6) 0.0045(6) 0.0123(5) -0.0065(7)
C20 0.0440(7) 0.0554(8) 0.0387(7) 0.0052(6) 0.0089(6) -0.0166(6)

loop_
_atom_type_symbol
_atom_type_description
_atom_type_scat_dispersion_real
_atom_type_scat_dispersion_imag
_atom_type_scat_source
C C 0.0033 0.0016 'International Tables Vol C Tables 4.2.6.8 and 6.1.1.4'
H H 0.0000 0.0000 'International Tables Vol C Tables 4.2.6.8 and 6.1.1.4'
N N 0.0061 0.0033 'International Tables Vol C Tables 4.2.6.8 and 6.1.1.4'
O O 0.0106 0.0060 'International Tables Vol C Tables 4.2.6.8 and 6.1.1.4'

loop_
_geom_angle_atom_site_label_1
_geom_angle_atom_site_label_2
_geom_angle_atom_site_label_3
_geom_angle
C2 N1 N2 112.57(8)
C2 N1 C9 115.20(9)
N2 N1 C9 113.76(9)
C1 N2 N1 119.57(9)
C1 N2 C3 117.75(10)
N1 N2 C3 114.97(9)
C1 N3 N4 120.90(9)
C1 N3 C6 120.04(9)
N4 N3 C6 113.86(9)
C2 N4 N3 115.73(9)
C16 N5 C20 117.16(11)
O C1 N3 122.81(11)
O C1 N2 122.36(11)
N3 C1 N2 114.82(10)
N4 C2 N1 123.40(10)
N4 C2 C16 118.30(10)
N1 C2 C16 118.31(9)
N2 C3 C5 110.66(13)
N2 C3 C4 110.23(12)
C5 C3 C4 113.27(16)
N3 C6 C7 109.53(10)
N3 C6 C8 111.25(10)
C7 C6 C8 112.93(12)
N1 C9 C10 114.60(9)
C15 C10 C11 118.41(13)
C15 C10 C9 120.75(12)
C11 C10 C9 120.84(11)
C12 C11 C10 121.12(13)
C13 C12 C11 119.81(15)
C14 C13 C12 119.80(15)
C13 C14 C15 120.59(15)
C10 C15 C14 120.26(16)
N5 C16 C17 122.95(11)
N5 C16 C2 116.62(10)
C17 C16 C2 120.42(10)
C18 C17 C16 118.83(12)
C19 C18 C17 118.77(14)
C20 C19 C18 118.71(12)
N5 C20 C19 123.57(13)

loop_
_geom_bond_atom_site_label_1
_geom_bond_atom_site_label_2
_geom_bond_distance
O C1 1.2201(14)
N1 C2 1.4068(15)
N1 N2 1.4190(13)
N1 C9 1.4869(14)
N2 C1 1.3791(15)
N2 C3 1.4749(16)
N3 C1 1.3734(15)
N3 N4 1.3914(13)
N3 C6 1.4759(14)
N4 C2 1.2804(14)
N5 C16 1.3368(15)
N5 C20 1.3429(16)
C2 C16 1.4887(15)
C3 C5 1.507(2)
C3 C4 1.513(2)
C6 C7 1.5132(19)
C6 C8 1.5167(18)
C9 C10 1.5031(17)
C10 C15 1.3832(18)
C10 C11 1.3896(17)
C11 C12 1.3811(19)
C12 C13 1.375(2)
C13 C14 1.373(3)
C14 C15 1.387(3)
C16 C17 1.3855(18)
C17 C18 1.3819(18)
C18 C19 1.378(2)
C19 C20 1.374(2)

loop_
_geom_torsion_atom_site_label_1
_geom_torsion_atom_site_label_2
_geom_torsion_atom_site_label_3
_geom_torsion_atom_site_label_4
_geom_torsion
C2 N1 N2 C1 -31.36(14)
C9 N1 N2 C1 102.02(12)
C2 N1 N2 C3 117.37(11)
C9 N1 N2 C3 -109.24(11)
C1 N3 N4 C2 -31.31(15)
C6 N3 N4 C2 174.18(10)
N4 N3 C1 O -154.30(11)
C6 N3 C1 O -1.35(18)
N4 N3 C1 N2 24.67(15)
C6 N3 C1 N2 177.63(10)
N1 N2 C1 O -173.21(11)
C3 N2 C1 O 38.91(17)
N1 N2 C1 N3 7.81(15)
C3 N2 C1 N3 -140.08(11)
N3 N4 C2 N1 4.10(16)
N3 N4 C2 C16 -176.35(9)
N2 N1 C2 N4 25.60(15)
C9 N1 C2 N4 -107.09(13)
N2 N1 C2 C16 -153.95(9)
C9 N1 C2 C16 73.37(13)
C1 N2 C3 C5 92.64(15)
N1 N2 C3 C5 -56.69(16)
C1 N2 C3 C4 -141.27(13)
N1 N2 C3 C4 69.40(14)
C1 N3 C6 C7 135.91(12)
N4 N3 C6 C7 -69.34(13)
C1 N3 C6 C8 -98.54(13)
N4 N3 C6 C8 56.21(14)
C2 N1 C9 C10 67.70(13)
N2 N1 C9 C10 -64.43(13)
N1 C9 C10 C15 98.80(14)
N1 C9 C10 C11 -81.08(14)
C15 C10 C11 C12 -1.24(19)
C9 C10 C11 C12 178.65(11)
C10 C11 C12 C13 0.4(2)
C11 C12 C13 C14 0.5(3)
C12 C13 C14 C15 -0.5(3)
C11 C10 C15 C14 1.2(2)
C9 C10 C15 C14 -178.65(15)
C13 C14 C15 C10 -0.4(3)
C20 N5 C16 C17 -0.12(19)
C20 N5 C16 C2 -179.69(11)
N4 C2 C16 N5 -171.29(11)
N1 C2 C16 N5 8.28(15)
N4 C2 C16 C17 9.13(17)
N1 C2 C16 C17 -171.30(11)
N5 C16 C17 C18 0.8(2)
C2 C16 C17 C18 -179.69(13)
C16 C17 C18 C19 -0.7(2)
C17 C18 C19 C20 0.0(2)
C16 N5 C20 C19 -0.6(2)
C18 C19 C20 N5 0.7(2)
